data_7226570
loop_
_publ_author_name
'Gan\&s, Alexander'
'Xu, Chaojie'
'Guenet, Aur\'elie'
'Kelm, Harald'
'Kyritsakas, Nathalie'
'Planeix, Jean-Marc'
'Kubik, Stefan'
'Hosseini, Mir Wais'

_publ_section_title
;
 Molecular tectonics: homochiral coordination polymers based on
 pyridyl-substituted cyclic tetrapeptides
;
_journal_issue 40
_journal_name_full CrystEngComm
_journal_page_first 7685
_journal_paper_doi 10.1039/C6CE01944G
_journal_volume 18
_journal_year 2016
_chemical_absolute_configuration ad
_chemical_formula_moiety 'C66 H66 Cl6 Hg3 N18 O12, 3(C H4 O)'
_chemical_formula_sum 'C69 H78 Cl6 Hg3 N18 O15'
_chemical_formula_weight 2213.96
_space_group_crystal_system orthorhombic
_space_group_IT_number 20
_space_group_name_Hall 'C 2c 2'
_space_group_name_H-M_alt 'C 2 2 21'
_symmetry_space_group_name_Hall 'C 2c 2'
_symmetry_space_group_name_H-M 'C 2 2 21'
_atom_sites_solution_hydrogens geom
_audit_creation_method SHELXL-2014/6
_audit_update_record
;
2016-04-08 deposited with the CCDC.
2016-09-12 downloaded from the CCDC.
;
_cell_angle_alpha 90
_cell_angle_beta 90
_cell_angle_gamma 90
_cell_formula_units_Z 4
_cell_length_a 10.5415(4)
_cell_length_b 23.0604(13)
_cell_length_c 35.4200(14)
_cell_measurement_reflns_used 14000
_cell_measurement_temperature 173(2)
_cell_measurement_theta_max 25.
_cell_measurement_theta_min 2.5
_cell_volume 8610.3(7)
_computing_cell_refinement 'Bruker SAINT'
_computing_data_collection 'Bruker APEX2'
_computing_data_reduction 'Bruker SAINT'
_computing_molecular_graphics 'Bruker SHELXTL'
_computing_publication_material 'Bruker SHELXTL'
_computing_structure_refinement 'SHELXL-2014/6 (Sheldrick, 2014)'
_computing_structure_solution 'SHELXS-97 (Sheldrick, 2008)'
_diffrn_ambient_temperature 173(2)
_diffrn_measured_fraction_theta_full 0.963
_diffrn_measured_fraction_theta_max 0.793
_diffrn_measurement_device_type 'Bruker APEX-II CCD'
_diffrn_measurement_method '\f and \w scans'
_diffrn_radiation_monochromator graphite
_diffrn_radiation_source 'fine-focus sealed tube'
_diffrn_radiation_type MoK\a
_diffrn_radiation_wavelength 0.71073
_diffrn_reflns_av_R_equivalents 0.0290
_diffrn_reflns_av_unetI/netI 0.0558
_diffrn_reflns_Laue_measured_fraction_full 0.963
_diffrn_reflns_Laue_measured_fraction_max 0.793
_diffrn_reflns_limit_h_max 7
_diffrn_reflns_limit_h_min -12
_diffrn_reflns_limit_k_max 28
_diffrn_reflns_limit_k_min -25
_diffrn_reflns_limit_l_max 26
_diffrn_reflns_limit_l_min -45
_diffrn_reflns_number 14589
_diffrn_reflns_point_group_measured_fraction_full 0.846
_diffrn_reflns_point_group_measured_fraction_max 0.700
_diffrn_reflns_theta_full 25.142
_diffrn_reflns_theta_max 27.000
_diffrn_reflns_theta_min 1.766
_exptl_absorpt_coefficient_mu 5.591
_exptl_absorpt_correction_T_max 0.774
_exptl_absorpt_correction_T_min 0.725
_exptl_absorpt_correction_type multi-scan
_exptl_absorpt_process_details sadabs
_exptl_crystal_colour colorless
_exptl_crystal_density_diffrn 1.708
_exptl_crystal_density_meas ?
_exptl_crystal_description prism
_exptl_crystal_F_000 4320
_exptl_crystal_size_max 0.060
_exptl_crystal_size_mid 0.050
_exptl_crystal_size_min 0.050
_refine_diff_density_max 1.896
_refine_diff_density_min -4.761
_refine_diff_density_rms 0.251
_refine_ls_abs_structure_details
;
 Flack x determined using 2547 quotients [(I+)-(I-)]/[(I+)+(I-)]
 (Parsons, Flack and Wagner, Acta Cryst. B69 (2013) 249-259).
;
_refine_ls_abs_structure_Flack 0.02(1)
_refine_ls_extinction_method none
_refine_ls_goodness_of_fit_ref 1.005
_refine_ls_hydrogen_treatment constr
_refine_ls_matrix_type full
_refine_ls_number_parameters 449
_refine_ls_number_reflns 6830
_refine_ls_number_restraints 9
_refine_ls_restrained_S_all 1.005
_refine_ls_R_factor_all 0.0862
_refine_ls_R_factor_gt 0.0844
_refine_ls_shift/su_max 0.005
_refine_ls_shift/su_mean 0.008
_refine_ls_structure_factor_coef Fsqd
_refine_ls_weighting_details 'w=1/[\s^2^(Fo^2^)+(0.0221P)^2^+595.0108P] where P=(Fo^2^+2Fc^2^)/3'
_refine_ls_weighting_scheme calc
_refine_ls_wR_factor_gt 0.2068
_refine_ls_wR_factor_ref 0.2076
_reflns_Friedel_coverage 0.655
_reflns_Friedel_fraction_full 0.752
_reflns_Friedel_fraction_max 0.611
_reflns_number_gt 6612
_reflns_number_total 6830
_reflns_threshold_expression 'I > 2\s(I)'
_cod_data_source_file c6ce01944g2.cif
_cod_data_source_block 2-HgCl2
_cod_depositor_comments
;
The following automatic conversions were performed:

'_exptl_crystal_density_meas' value 'none' was changed to '?' - the
value is perceived as not measured.

Automatic conversion script
Id: cif_fix_values 4268 2015-11-12 08:31:59Z antanas 

 Adding full bibliography for 7226566--7226570.cif.
;
_cod_database_code 7226570
_shelx_space_group_comment
;
The symmetry employed for this shelxl refinement is uniquely defined
by the following loop, which should always be used as a source of
symmetry information in preference to the above space-group names.
They are only intended as comments.
;
_shelx_estimated_absorpt_t_min 0.730
_shelx_estimated_absorpt_t_max 0.767
_shelxl_version_number 2014/6

loop_
_space_group_symop_operation_xyz
'x, y, z'
'x, -y, -z'
'-x, y, -z+1/2'
'-x, -y, z+1/2'
'x+1/2, y+1/2, z'
'x+1/2, -y+1/2, -z'
'-x+1/2, y+1/2, -z+1/2'
'-x+1/2, -y+1/2, z+1/2'

loop_
_atom_site_label
_atom_site_type_symbol
_atom_site_fract_x
_atom_site_fract_y
_atom_site_fract_z
_atom_site_U_iso_or_equiv
_atom_site_adp_type
_atom_site_occupancy
_atom_site_site_symmetry_order
_atom_site_calc_flag
_atom_site_refinement_flags_posn
_atom_site_refinement_flags_adp
_atom_site_refinement_flags_occupancy
O7 O 1.012(2) 0.5519(9) 0.8964(8) 0.066(7) Uani 1 1 d D . .
H7 H 1.0457 0.5366 0.9155 0.099 Uiso 1 1 calc DR U .
C34 C 0.892(3) 0.5798(17) 0.9073(11) 0.101(19) Uani 1 1 d D . .
H34A H 0.8253 0.5505 0.9091 0.151 Uiso 1 1 calc R U .
H34B H 0.8688 0.6087 0.8882 0.151 Uiso 1 1 calc R U .
H34C H 0.9026 0.5990 0.9318 0.151 Uiso 1 1 calc R U .
Hg1 Hg 0.63148(10) 0.67771(5) 0.86846(2) 0.0350(3) Uani 1 1 d . . .
Hg2 Hg 1.1947(3) 0.56543(16) 1.06190(9) 0.0689(9) Uani 0.5 1 d . . P
Cl1 Cl 0.6291(8) 0.7080(5) 0.93101(18) 0.082(4) Uani 1 1 d . . .
Cl2 Cl 0.6442(8) 0.6048(3) 0.82277(18) 0.0426(16) Uani 1 1 d . . .
Cl3 Cl 1.051(2) 0.5131(10) 1.0256(7) 0.083(6) Uani 0.5 1 d . . P
Cl4 Cl 1.301(3) 0.6082(10) 1.1084(5) 0.090(7) Uani 0.5 1 d . . P
N1 N 0.869(2) 0.7134(11) 0.8538(6) 0.042(5) Uani 1 1 d . . .
C1 C 0.951(2) 0.6986(11) 0.8254(7) 0.029(6) Uani 1 1 d . . .
H1 H 0.9220 0.6765 0.8045 0.035 Uiso 1 1 calc R U .
C2 C 1.079(2) 0.7166(10) 0.8277(6) 0.022(3) Uani 1 1 d . . .
C3 C 1.122(3) 0.7463(9) 0.8581(5) 0.022(3) Uani 1 1 d . . .
H3 H 1.2084 0.7576 0.8594 0.026 Uiso 1 1 calc R U .
C4 C 1.040(2) 0.7605(13) 0.8874(6) 0.030(6) Uani 1 1 d . . .
C5 C 0.910(3) 0.7421(12) 0.8827(7) 0.034(6) Uani 1 1 d . . .
H5 H 0.8515 0.7517 0.9020 0.041 Uiso 1 1 calc R U .
C6 C 1.175(2) 0.6978(10) 0.7979(6) 0.019(5) Uani 1 1 d . . .
O1 O 1.189(2) 0.7280(9) 0.7702(5) 0.042(5) Uani 1 1 d . . .
N2 N 1.2373(19) 0.6491(10) 0.8040(5) 0.027(5) Uani 1 1 d . . .
C7 C 1.325(3) 0.6267(15) 0.7764(7) 0.049(9) Uani 1 1 d . . .
H7A H 1.4109 0.6438 0.7797 0.059 Uiso 1 1 calc R U .
H7B H 1.2956 0.6345 0.7504 0.059 Uiso 1 1 calc R U .
C8 C 1.326(3) 0.5588(18) 0.7853(9) 0.064(11) Uani 1 1 d . . .
H8A H 1.2572 0.5386 0.7715 0.077 Uiso 1 1 calc R U .
H8B H 1.4083 0.5410 0.7785 0.077 Uiso 1 1 calc R U .
C9 C 1.305(3) 0.5568(11) 0.8251(7) 0.031(4) Uani 1 1 d . . .
H9A H 1.3876 0.5568 0.8385 0.037 Uiso 1 1 calc R U .
H9B H 1.2590 0.5209 0.8319 0.037 Uiso 1 1 calc R U .
C10 C 1.227(3) 0.6105(11) 0.8365(7) 0.031(4) Uani 1 1 d . . .
H10 H 1.1362 0.5994 0.8409 0.037 Uiso 1 1 calc R U .
C11 C 1.278(3) 0.6419(14) 0.8703(8) 0.043(7) Uani 1 1 d . . .
O2 O 1.3646(17) 0.6746(9) 0.8698(4) 0.046(5) Uani 1 1 d . . .
N3 N 1.225(2) 0.6246(10) 0.9048(6) 0.032(5) Uani 1 1 d . . .
H3A H 1.1668 0.5972 0.9036 0.038 Uiso 1 1 calc DR U .
C12 C 1.253(3) 0.6462(17) 0.9419(7) 0.044(9) Uani 1 1 d . . .
C13 C 1.220(3) 0.6107(16) 0.9718(8) 0.049(8) Uani 1 1 d . . .
H13 H 1.1815 0.5744 0.9661 0.058 Uiso 1 1 calc R U .
N4 N 1.238(3) 0.6240(18) 1.0082(7) 0.065(9) Uani 1 1 d . . .
C14 C 1.290(3) 0.677(3) 1.0142(8) 0.076(14) Uani 1 1 d . . .
H14 H 1.3046 0.6878 1.0398 0.091 Uiso 1 1 calc R U .
C15 C 1.324(3) 0.7187(19) 0.9864(8) 0.056(10) Uani 1 1 d . . .
C16 C 1.308(3) 0.7003(14) 0.9484(7) 0.037(7) Uani 1 1 d . . .
H16 H 1.3340 0.7242 0.9280 0.044 Uiso 1 1 calc R U .
C17 C 1.384(3) 0.7733(18) 0.9966(7) 0.052(10) Uani 1 1 d . . .
O3 O 1.478(2) 0.7747(12) 1.0154(5) 0.062(7) Uani 1 1 d . . .
N5 N 1.337(2) 0.8178(17) 0.9813(6) 0.058(8) Uani 1 1 d . . .
C18 C 1.403(4) 0.8768(18) 0.9859(11) 0.077(13) Uani 1 1 d . . .
H18A H 1.4788 0.8797 0.9695 0.093 Uiso 1 1 calc R U .
H18B H 1.4282 0.8837 1.0124 0.093 Uiso 1 1 calc R U .
C19 C 1.298(5) 0.9200(19) 0.9732(14) 0.10(2) Uani 1 1 d . . .
H19A H 1.3005 0.9554 0.9891 0.125 Uiso 1 1 calc R U .
H19B H 1.3111 0.9314 0.9466 0.125 Uiso 1 1 calc R U .
C20 C 1.175(5) 0.890(2) 0.9776(12) 0.103(19) Uani 1 1 d . . .
H20A H 1.1419 0.8955 1.0036 0.123 Uiso 1 1 calc R U .
H20B H 1.1119 0.9063 0.9596 0.123 Uiso 1 1 calc R U .
C21 C 1.197(3) 0.8302(18) 0.9699(8) 0.053(9) Uani 1 1 d . . .
H21 H 1.1397 0.8061 0.9859 0.064 Uiso 1 1 calc R U .
C22 C 1.179(3) 0.8130(13) 0.9279(7) 0.035(7) Uani 1 1 d . . .
O4 O 1.2567(17) 0.8295(9) 0.9040(5) 0.036(4) Uani 1 1 d . . .
N6 N 1.073(2) 0.7833(14) 0.9215(6) 0.051(8) Uani 1 1 d . . .
H6 H 1.0209 0.7781 0.9406 0.061 Uiso 1 1 calc R U .
N7 N 0.580(2) 0.7680(10) 0.8363(7) 0.042(3) Uani 1 1 d . . .
C23 C 0.504(3) 0.8064(11) 0.8508(8) 0.042(3) Uani 1 1 d . . .
H23 H 0.4561 0.7970 0.8727 0.051 Uiso 1 1 calc R U .
C24 C 0.492(3) 0.8592(12) 0.8351(9) 0.042(3) Uani 1 1 d . . .
C25 C 0.556(3) 0.8751(12) 0.8025(9) 0.042(3) Uani 1 1 d . . .
H25 H 0.5468 0.9125 0.7916 0.051 Uiso 1 1 calc R U .
C26 C 0.637(3) 0.8318(10) 0.7861(8) 0.042(3) Uani 1 1 d . . .
C27 C 0.634(3) 0.7803(11) 0.8040(8) 0.042(3) Uani 1 1 d . . .
H27 H 0.6767 0.7491 0.7917 0.051 Uiso 1 1 calc R U .
C28 C 0.414(4) 0.9072(15) 0.8524(11) 0.070(4) Uani 1 1 d . . .
O5 O 0.448(3) 0.9366(10) 0.8784(7) 0.070(4) Uani 1 1 d . . .
N8 N 0.296(3) 0.9108(11) 0.8376(8) 0.070(4) Uani 1 1 d D . .
C29 C 0.202(3) 0.9531(13) 0.8560(10) 0.070(4) Uani 1 1 d D . .
H29A H 0.1807 0.9414 0.8821 0.084 Uiso 1 1 calc R U .
H29B H 0.2350 0.9932 0.8561 0.084 Uiso 1 1 calc R U .
C30 C 0.086(3) 0.9477(12) 0.8299(10) 0.070(4) Uani 1 1 d D . .
H30A H 0.0068 0.9507 0.8449 0.084 Uiso 1 1 calc R U .
H30B H 0.0864 0.9792 0.8110 0.084 Uiso 1 1 calc R U .
C31 C 0.092(3) 0.8890(12) 0.8103(11) 0.070(4) Uani 1 1 d D . .
H31A H 0.0566 0.8917 0.7845 0.084 Uiso 1 1 calc R U .
H31B H 0.0432 0.8598 0.8247 0.084 Uiso 1 1 calc R U .
C32 C 0.234(3) 0.8717(14) 0.8087(10) 0.070(4) Uani 1 1 d D . .
H32 H 0.2450 0.8300 0.8156 0.084 Uiso 1 1 calc R U .
C33 C 0.711(4) 0.8839(16) 0.7296(11) 0.072(13) Uani 1 1 d . . .
O6 O 0.678(3) 0.9348(10) 0.7403(7) 0.088(11) Uani 1 1 d . . .
N9 N 0.698(3) 0.8357(13) 0.7499(8) 0.065(9) Uani 1 1 d . . .
H9 H 0.7299 0.8036 0.7403 0.078 Uiso 1 1 calc R U .
O8 O 0.507(5) 0.471(2) 0.0620(17) 0.10(3) Uani 0.5 1 d D . P
H8 H 0.5103 0.4912 0.0818 0.156 Uiso 0.5 1 calc R U P
C35 C 0.418(6) 0.497(3) 0.0362(13) 0.046(18) Uani 0.5 1 d D . P
H35A H 0.3327 0.4825 0.0419 0.068 Uiso 0.5 1 calc R U P
H35B H 0.4412 0.4857 0.0103 0.068 Uiso 0.5 1 calc R U P
H35C H 0.4208 0.5388 0.0388 0.068 Uiso 0.5 1 calc R U P

loop_
_atom_site_aniso_label
_atom_site_aniso_U_11
_atom_site_aniso_U_22
_atom_site_aniso_U_33
_atom_site_aniso_U_23
_atom_site_aniso_U_13
_atom_site_aniso_U_12
O7 0.067(16) 0.022(11) 0.11(2) -0.013(12) 0.039(16) -0.016(11)
C34 0.18(6) 0.07(3) 0.05(2) -0.02(2) -0.02(3) -0.04(4)
Hg1 0.0288(5) 0.0519(6) 0.0241(4) -0.0021(5) 0.0006(4) 0.0008(6)
Hg2 0.076(2) 0.080(2) 0.0507(15) 0.0089(15) 0.0073(15) -0.0088(18)
Cl1 0.030(4) 0.190(11) 0.028(3) -0.034(5) 0.006(3) -0.007(6)
Cl2 0.055(5) 0.032(3) 0.041(3) -0.005(3) -0.002(4) 0.006(4)
Cl3 0.063(13) 0.079(15) 0.108(17) 0.020(13) -0.009(12) -0.008(11)
Cl4 0.14(2) 0.077(14) 0.050(10) 0.029(10) -0.002(12) 0.021(14)
N1 0.026(11) 0.063(16) 0.036(10) -0.005(11) -0.010(11) 0.003(14)
C1 0.029(14) 0.025(13) 0.032(12) 0.001(11) -0.006(11) -0.010(11)
C2 0.036(9) 0.013(8) 0.016(6) 0.008(6) -0.002(7) 0.008(8)
C3 0.036(9) 0.013(8) 0.016(6) 0.008(6) -0.002(7) 0.008(8)
C4 0.013(12) 0.055(18) 0.021(11) -0.005(12) 0.000(9) 0.013(12)
C5 0.033(15) 0.034(15) 0.036(13) -0.024(12) 0.005(11) -0.002(12)
C6 0.023(12) 0.020(12) 0.014(9) -0.004(9) -0.001(8) 0.000(10)
O1 0.053(12) 0.052(13) 0.021(8) 0.005(9) 0.002(8) -0.016(11)
N2 0.013(10) 0.046(14) 0.022(9) -0.013(10) -0.004(8) -0.004(10)
C7 0.05(2) 0.07(2) 0.025(12) -0.017(15) 0.009(12) -0.007(17)
C8 0.04(2) 0.09(3) 0.054(18) -0.05(2) -0.006(15) 0.026(19)
C9 0.037(11) 0.015(9) 0.040(10) 0.010(8) 0.011(8) -0.001(8)
C10 0.037(11) 0.015(9) 0.040(10) 0.010(8) 0.011(8) -0.001(8)
C11 0.028(14) 0.07(2) 0.032(13) 0.002(16) 0.012(13) 0.019(15)
O2 0.032(9) 0.078(13) 0.027(7) -0.033(12) -0.003(10) -0.019(13)
N3 0.042(14) 0.030(12) 0.024(10) -0.007(10) -0.001(9) -0.003(11)
C12 0.032(16) 0.09(3) 0.013(11) 0.011(14) 0.005(11) 0.015(17)
C13 0.044(19) 0.06(2) 0.042(16) 0.001(16) -0.010(14) -0.012(16)
N4 0.059(19) 0.11(3) 0.021(12) 0.015(16) 0.003(12) 0.00(2)
C14 0.06(2) 0.15(4) 0.023(13) -0.01(2) -0.012(14) 0.05(3)
C15 0.029(17) 0.11(3) 0.030(14) 0.015(18) -0.005(12) 0.005(18)
C16 0.020(13) 0.06(2) 0.026(12) 0.002(13) -0.007(10) 0.000(14)
C17 0.020(15) 0.12(3) 0.019(11) -0.002(16) -0.006(12) -0.01(2)
O3 0.054(14) 0.12(2) 0.016(8) -0.003(11) -0.015(9) -0.012(15)
N5 0.021(13) 0.11(2) 0.040(12) -0.038(17) -0.016(10) 0.024(16)
C18 0.09(3) 0.07(3) 0.06(2) -0.02(2) -0.05(2) 0.00(2)
C19 0.13(4) 0.07(3) 0.11(4) -0.07(3) -0.06(3) 0.05(3)
C20 0.08(3) 0.16(5) 0.07(3) -0.06(3) -0.02(2) 0.07(3)
C21 0.030(15) 0.09(3) 0.037(14) -0.033(18) -0.021(12) 0.019(19)
C22 0.037(15) 0.037(17) 0.030(12) 0.004(13) -0.010(11) 0.010(13)
O4 0.043(11) 0.032(11) 0.033(9) -0.007(9) -0.006(8) 0.000(10)
N6 0.015(11) 0.12(3) 0.020(10) 0.006(13) -0.003(8) 0.005(14)
N7 0.052(7) 0.019(5) 0.055(6) -0.009(5) 0.020(6) 0.001(5)
C23 0.052(7) 0.019(5) 0.055(6) -0.009(5) 0.020(6) 0.001(5)
C24 0.052(7) 0.019(5) 0.055(6) -0.009(5) 0.020(6) 0.001(5)
C25 0.052(7) 0.019(5) 0.055(6) -0.009(5) 0.020(6) 0.001(5)
C26 0.052(7) 0.019(5) 0.055(6) -0.009(5) 0.020(6) 0.001(5)
C27 0.052(7) 0.019(5) 0.055(6) -0.009(5) 0.020(6) 0.001(5)
C28 0.103(11) 0.029(6) 0.080(9) -0.018(6) 0.036(8) 0.014(7)
O5 0.103(11) 0.029(6) 0.080(9) -0.018(6) 0.036(8) 0.014(7)
N8 0.103(11) 0.029(6) 0.080(9) -0.018(6) 0.036(8) 0.014(7)
C29 0.103(11) 0.029(6) 0.080(9) -0.018(6) 0.036(8) 0.014(7)
C30 0.103(11) 0.029(6) 0.080(9) -0.018(6) 0.036(8) 0.014(7)
C31 0.103(11) 0.029(6) 0.080(9) -0.018(6) 0.036(8) 0.014(7)
C32 0.103(11) 0.029(6) 0.080(9) -0.018(6) 0.036(8) 0.014(7)
C33 0.10(3) 0.04(2) 0.07(2) -0.015(19) 0.04(2) -0.03(2)
O6 0.16(3) 0.031(13) 0.074(17) 0.004(12) 0.054(19) -0.010(16)
N9 0.07(2) 0.06(2) 0.064(17) -0.024(16) 0.012(16) -0.030(17)
O8 0.06(3) 0.13(5) 0.12(5) -0.10(5) 0.04(4) -0.06(4)
C35 0.06(4) 0.06(4) 0.02(2) -0.02(3) 0.01(2) -0.04(3)

loop_
_atom_type_symbol
_atom_type_description
_atom_type_scat_dispersion_real
_atom_type_scat_dispersion_imag
_atom_type_scat_source
C C 0.0033 0.0016 'International Tables Vol C Tables 4.2.6.8 and 6.1.1.4'
N N 0.0061 0.0033 'International Tables Vol C Tables 4.2.6.8 and 6.1.1.4'
O O 0.0106 0.0060 'International Tables Vol C Tables 4.2.6.8 and 6.1.1.4'
Cl Cl 0.1484 0.1585 'International Tables Vol C Tables 4.2.6.8 and 6.1.1.4'
Hg Hg -2.3894 9.2266 'International Tables Vol C Tables 4.2.6.8 and 6.1.1.4'
H H 0.0000 0.0000 'International Tables Vol C Tables 4.2.6.8 and 6.1.1.4'

loop_
_geom_angle_atom_site_label_1
_geom_angle_atom_site_label_2
_geom_angle_atom_site_label_3
_geom_angle
_geom_angle_site_symmetry_1
_geom_angle_site_symmetry_3
C34 O7 H7 109.5 . .
O7 C34 H34A 109.5 . .
O7 C34 H34B 109.5 . .
H34A C34 H34B 109.5 . .
O7 C34 H34C 109.5 . .
H34A C34 H34C 109.5 . .
H34B C34 H34C 109.5 . .
Cl1 Hg1 Cl2 151.3(4) . .
Cl1 Hg1 N7 100.7(6) . .
Cl2 Hg1 N7 107.7(6) . .
Cl1 Hg1 N1 95.9(5) . .
Cl2 Hg1 N1 91.9(5) . .
N7 Hg1 N1 81.6(8) . .
Cl4 Hg2 Cl3 165.7(9) . .
Cl4 Hg2 N4 104.1(11) . .
Cl3 Hg2 N4 88.7(10) . .
Cl3 Cl3 Hg2 133.6(9) 2_567 .
C5 N1 C1 120(2) . .
C5 N1 Hg1 108.6(18) . .
C1 N1 Hg1 130.8(17) . .
N1 C1 C2 119(2) . .
N1 C1 H1 120.4 . .
C2 C1 H1 120.4 . .
C3 C2 C1 121(2) . .
C3 C2 C6 118(2) . .
C1 C2 C6 121(2) . .
C2 C3 C4 120(3) . .
C2 C3 H3 119.8 . .
C4 C3 H3 119.8 . .
N6 C4 C3 126(2) . .
N6 C4 C5 118(2) . .
C3 C4 C5 116(2) . .
N1 C5 C4 124(2) . .
N1 C5 H5 117.8 . .
C4 C5 H5 117.8 . .
O1 C6 N2 124(2) . .
O1 C6 C2 118(2) . .
N2 C6 C2 117.3(19) . .
C6 N2 C7 121(2) . .
C6 N2 C10 128(2) . .
C7 N2 C10 111(2) . .
N2 C7 C8 103(2) . .
N2 C7 H7A 111.2 . .
C8 C7 H7A 111.2 . .
N2 C7 H7B 111.2 . .
C8 C7 H7B 111.2 . .
H7A C7 H7B 109.2 . .
C9 C8 C7 103(2) . .
C9 C8 H8A 111.1 . .
C7 C8 H8A 111.2 . .
C9 C8 H8B 111.2 . .
C7 C8 H8B 111.2 . .
H8A C8 H8B 109.1 . .
C8 C9 C10 108(2) . .
C8 C9 H9A 110.0 . .
C10 C9 H9A 110.0 . .
C8 C9 H9B 110.0 . .
C10 C9 H9B 110.0 . .
H9A C9 H9B 108.4 . .
N2 C10 C11 108(2) . .
N2 C10 C9 104(2) . .
C11 C10 C9 114(2) . .
N2 C10 H10 110.4 . .
C11 C10 H10 110.3 . .
C9 C10 H10 110.4 . .
O2 C11 N3 120(3) . .
O2 C11 C10 125(3) . .
N3 C11 C10 114(3) . .
C11 N3 C12 128(3) . .
C11 N3 H3A 116.0 . .
C12 N3 H3A 116.0 . .
C13 C12 C16 121(3) . .
C13 C12 N3 116(3) . .
C16 C12 N3 123(3) . .
N4 C13 C12 124(3) . .
N4 C13 H13 117.8 . .
C12 C13 H13 117.8 . .
C13 N4 C14 115(3) . .
C13 N4 Hg2 128(3) . .
C14 N4 Hg2 118(2) . .
N4 C14 C15 127(3) . .
N4 C14 H14 116.6 . .
C15 C14 H14 116.6 . .
C14 C15 C16 115(4) . .
C14 C15 C17 121(3) . .
C16 C15 C17 123(3) . .
C12 C16 C15 118(3) . .
C12 C16 H16 120.9 . .
C15 C16 H16 120.9 . .
O3 C17 N5 123(4) . .
O3 C17 C15 122(4) . .
N5 C17 C15 115(3) . .
C17 N5 C18 120(2) . .
C17 N5 C21 129(3) . .
C18 N5 C21 107(3) . .
N5 C18 C19 102(3) . .
N5 C18 H18A 111.3 . .
C19 C18 H18A 111.3 . .
N5 C18 H18B 111.3 . .
C19 C18 H18B 111.3 . .
H18A C18 H18B 109.2 . .
C20 C19 C18 107(4) . .
C20 C19 H19A 110.2 . .
C18 C19 H19A 110.2 . .
C20 C19 H19B 110.2 . .
C18 C19 H19B 110.2 . .
H19A C19 H19B 108.5 . .
C21 C20 C19 106(3) . .
C21 C20 H20A 110.4 . .
C19 C20 H20A 110.5 . .
C21 C20 H20B 110.5 . .
C19 C20 H20B 110.5 . .
H20A C20 H20B 108.7 . .
C20 C21 C22 114(3) . .
C20 C21 N5 107(3) . .
C22 C21 N5 109(2) . .
C20 C21 H21 109.1 . .
C22 C21 H21 109.1 . .
N5 C21 H21 109.1 . .
O4 C22 N6 127(2) . .
O4 C22 C21 120(3) . .
N6 C22 C21 114(3) . .
C22 N6 C4 125(2) . .
C22 N6 H6 117.7 . .
C4 N6 H6 117.7 . .
C23 N7 C27 118(3) . .
C23 N7 Hg1 122(2) . .
C27 N7 Hg1 119.7(19) . .
N7 C23 C24 121(3) . .
N7 C23 H23 119.7 . .
C24 C23 H23 119.7 . .
C23 C24 C25 123(3) . .
C23 C24 C28 123(3) . .
C25 C24 C28 114(3) . .
C24 C25 C26 116(3) . .
C24 C25 H25 121.9 . .
C26 C25 H25 121.9 . .
C27 C26 C25 114(3) . .
C27 C26 N9 119(2) . .
C25 C26 N9 126(3) . .
N7 C27 C26 128(3) . .
N7 C27 H27 116.2 . .
C26 C27 H27 116.2 . .
O5 C28 N8 123(3) . .
O5 C28 C24 124(4) . .
N8 C28 C24 113(3) . .
C28 N8 C32 129(3) . .
C28 N8 C29 118(3) . .
C32 N8 C29 112(3) . .
C30 C29 N8 102(3) . .
C30 C29 H29A 111.4 . .
N8 C29 H29A 111.4 . .
C30 C29 H29B 111.3 . .
N8 C29 H29B 111.3 . .
H29A C29 H29B 109.2 . .
C31 C30 C29 108(3) . .
C31 C30 H30A 110.0 . .
C29 C30 H30A 110.0 . .
C31 C30 H30B 110.1 . .
C29 C30 H30B 110.1 . .
H30A C30 H30B 108.4 . .
C30 C31 C32 107(3) . .
C30 C31 H31A 110.3 . .
C32 C31 H31A 110.4 . .
C30 C31 H31B 110.4 . .
C32 C31 H31B 110.4 . .
H31A C31 H31B 108.6 . .
C33 C32 N8 109(3) 3_656 .
C33 C32 C31 111(3) 3_656 .
N8 C32 C31 104(2) . .
C33 C32 H32 110.8 3_656 .
N8 C32 H32 110.8 . .
C31 C32 H32 110.7 . .
O6 C33 N9 125(3) . .
O6 C33 C32 123(3) . 3_656
N9 C33 C32 112(3) . 3_656
C33 N9 C26 125(3) . .
C33 N9 H9 117.3 . .
C26 N9 H9 117.3 . .
C35 O8 H8 112.8 . .
O8 C35 H35A 109.9 . .
O8 C35 H35B 109.2 . .
H35A C35 H35B 109.5 . .
O8 C35 H35C 109.3 . .
H35A C35 H35C 109.5 . .
H35B C35 H35C 109.5 . .

loop_
_geom_bond_atom_site_label_1
_geom_bond_atom_site_label_2
_geom_bond_distance
_geom_bond_site_symmetry_2
O7 C34 1.472(19) .
O7 H7 0.8400 .
C34 H34A 0.9800 .
C34 H34B 0.9800 .
C34 H34C 0.9800 .
Hg1 Cl1 2.323(6) .
Hg1 Cl2 2.337(7) .
Hg1 N7 2.43(2) .
Hg1 N1 2.68(3) .
Hg2 Cl4 2.22(3) .
Hg2 Cl3 2.32(2) .
Hg2 N4 2.38(3) .
Cl3 Cl3 1.91(5) 2_567
N1 C5 1.29(3) .
N1 C1 1.37(3) .
C1 C2 1.42(3) .
C1 H1 0.9500 .
C2 C3 1.35(3) .
C2 C6 1.52(3) .
C3 C4 1.39(3) .
C3 H3 0.9500 .
C4 N6 1.37(3) .
C4 C5 1.44(4) .
C5 H5 0.9500 .
C6 O1 1.21(3) .
C6 N2 1.32(3) .
N2 C7 1.45(3) .
N2 C10 1.46(3) .
C7 C8 1.60(5) .
C7 H7A 0.9900 .
C7 H7B 0.9900 .
C8 C9 1.43(4) .
C8 H8A 0.9900 .
C8 H8B 0.9900 .
C9 C10 1.54(4) .
C9 H9A 0.9900 .
C9 H9B 0.9900 .
C10 C11 1.50(4) .
C10 H10 1.0000 .
C11 O2 1.18(3) .
C11 N3 1.41(3) .
N3 C12 1.44(3) .
N3 H3A 0.8800 .
C12 C13 1.38(4) .
C12 C16 1.39(5) .
C13 N4 1.34(4) .
C13 H13 0.9500 .
N4 C14 1.36(6) .
C14 C15 1.42(6) .
C14 H14 0.9500 .
C15 C16 1.42(4) .
C15 C17 1.46(5) .
C16 H16 0.9500 .
C17 O3 1.19(4) .
C17 N5 1.26(5) .
N5 C18 1.54(5) .
N5 C21 1.55(3) .
C18 C19 1.55(6) .
C18 H18A 0.9900 .
C18 H18B 0.9900 .
C19 C20 1.48(7) .
C19 H19A 0.9900 .
C19 H19B 0.9900 .
C20 C21 1.43(6) .
C20 H20A 0.9900 .
C20 H20B 0.9900 .
C21 C22 1.55(3) .
C21 H21 1.0000 .
C22 O4 1.24(3) .
C22 N6 1.33(4) .
N6 H6 0.8800 .
N7 C23 1.30(3) .
N7 C27 1.31(4) .
C23 C24 1.34(4) .
C23 H23 0.9500 .
C24 C25 1.39(4) .
C24 C28 1.51(4) .
C25 C26 1.44(4) .
C25 H25 0.9500 .
C26 C27 1.35(4) .
C26 N9 1.44(4) .
C27 H27 0.9500 .
C28 O5 1.20(5) .
C28 N8 1.35(5) .
N8 C32 1.52(2) .
N8 C29 1.54(2) .
C29 C30 1.53(2) .
C29 H29A 0.9900 .
C29 H29B 0.9900 .
C30 C31 1.52(2) .
C30 H30A 0.9900 .
C30 H30B 0.9900 .
C31 C32 1.55(2) .
C31 H31A 0.9900 .
C31 H31B 0.9900 .
C32 C33 1.50(5) 3_656
C32 H32 1.0000 .
C33 O6 1.28(4) .
C33 N9 1.33(5) .
C33 C32 1.50(5) 3_656
N9 H9 0.8800 .
O8 C35 1.43(3) .
O8 H8 0.8713 .
C35 H35A 0.9800 .
C35 H35B 0.9800 .
C35 H35C 0.9800 .
